data_4086290
loop_
_publ_author_name
'Harrison, Daniel J.'
'Daniels, Alex L.'
'Korobkov, Ilia'
'Baker, R. Tom'

_publ_section_title
;
 Tetracarbonyl(trifluoromethyl)cobalt(I) [Co(CO)4(CF3)] as a Precursor to
 New Cobalt Trifluoromethyl and Difluorocarbene Complexes
;
_journal_issue 18
_journal_name_full Organometallics
_journal_page_first 4598
_journal_paper_doi 10.1021/acs.organomet.5b00674
_journal_volume 34
_journal_year 2015
_chemical_formula_sum 'C25 H21 Co F3 O6 P'
_chemical_formula_weight 564.32
_space_group_crystal_system monoclinic
_space_group_IT_number 14
_space_group_name_Hall '-P 2ybc'
_space_group_name_H-M_alt 'P 1 21/c 1'
_symmetry_space_group_name_Hall '-P 2ybc'
_symmetry_space_group_name_H-M 'P 1 21/c 1'
_atom_sites_solution_hydrogens geom
_audit_creation_method SHELXL-2014/7
_cell_angle_alpha 90
_cell_angle_beta 102.5792(13)
_cell_angle_gamma 90
_cell_formula_units_Z 4
_cell_length_a 10.9801(2)
_cell_length_b 13.0816(3)
_cell_length_c 17.8831(4)
_cell_measurement_reflns_used 7498
_cell_measurement_temperature 200(2)
_cell_measurement_theta_max 28.03
_cell_measurement_theta_min 2.67
_cell_volume 2507.02(9)
_computing_cell_refinement 'APEX II, Bruker (2009)'
_computing_data_collection 'APEX II, Bruker (2009)'
_computing_data_reduction 'XPREP, Bruker (2009)'
_computing_molecular_graphics 'SHELXTL, Bruker (2004)'
_computing_publication_material 'SHELXTL, Bruker (2004)'
_computing_structure_refinement 'SHELXL-2014/7 (Sheldrick, 2014)'
_computing_structure_solution 'SHELXS-03 (Sheldrick, 2003)'
_diffrn_ambient_temperature 200(2)
_diffrn_measured_fraction_theta_full 0.989
_diffrn_measured_fraction_theta_max 0.988
_diffrn_measurement_device_type 'Bruker APEX-II CCD'
_diffrn_measurement_method '\f and \w scans'
_diffrn_radiation_type MoK\a
_diffrn_radiation_wavelength 0.71073
_diffrn_reflns_av_R_equivalents 0.0253
_diffrn_reflns_av_unetI/netI 0.0305
_diffrn_reflns_laue_measured_fraction_full 0.989
_diffrn_reflns_laue_measured_fraction_max 0.988
_diffrn_reflns_limit_h_max 14
_diffrn_reflns_limit_h_min -14
_diffrn_reflns_limit_k_max 17
_diffrn_reflns_limit_k_min -13
_diffrn_reflns_limit_l_max 23
_diffrn_reflns_limit_l_min -22
_diffrn_reflns_number 18671
_diffrn_reflns_point_group_measured_fraction_full 0.989
_diffrn_reflns_point_group_measured_fraction_max 0.988
_diffrn_reflns_theta_full 25.242
_diffrn_reflns_theta_max 28.302
_diffrn_reflns_theta_min 1.900
_exptl_absorpt_coefficient_mu 0.809
_exptl_absorpt_correction_T_max 0.7457
_exptl_absorpt_correction_T_min 0.6703
_exptl_absorpt_correction_type multi-scan
_exptl_absorpt_process_details 'SADABS, Bruker (2003)'
_exptl_crystal_colour colourless
_exptl_crystal_density_diffrn 1.495
_exptl_crystal_density_meas ?
_exptl_crystal_description block
_exptl_crystal_F_000 1152
_exptl_crystal_size_max 0.170
_exptl_crystal_size_mid 0.150
_exptl_crystal_size_min 0.100
_refine_diff_density_max 0.438
_refine_diff_density_min -0.328
_refine_diff_density_rms 0.054
_refine_ls_extinction_method none
_refine_ls_goodness_of_fit_ref 1.016
_refine_ls_hydrogen_treatment constr
_refine_ls_matrix_type full
_refine_ls_number_parameters 325
_refine_ls_number_reflns 6162
_refine_ls_number_restraints 0
_refine_ls_restrained_S_all 1.016
_refine_ls_R_factor_all 0.0493
_refine_ls_R_factor_gt 0.0348
_refine_ls_shift/su_max 0.001
_refine_ls_shift/su_mean 0.000
_refine_ls_structure_factor_coef Fsqd
_refine_ls_weighting_details 'w=1/[\s^2^(Fo^2^)+(0.0557P)^2^+0.0955P] where P=(Fo^2^+2Fc^2^)/3'
_refine_ls_weighting_scheme calc
_refine_ls_wR_factor_gt 0.0872
_refine_ls_wR_factor_ref 0.0956
_reflns_Friedel_coverage 0.000
_reflns_number_gt 4812
_reflns_number_total 6162
_reflns_threshold_expression 'I > 2\s(I)'
_cod_data_source_file om5b00674_si_002.cif
_cod_data_source_block tb177
_cod_depositor_comments
;
The following automatic conversions were performed:

'_exptl_crystal_density_meas' value 'n/a' was changed to '?' - the
value is perceived as not measured.

Automatic conversion script
Id: cif_fix_values 3271 2015-04-21 07:52:19Z andrius 
;
_cod_database_code 4086290
_shelx_shelxl_version_number 2014/7
_shelx_space_group_comment
; 
The symmetry employed for this shelxl refinement is uniquely defined 
by the following loop, which should always be used as a source of 
symmetry information in preference to the above space-group names. 
They are only intended as comments. 
;
_shelx_estimated_absorpt_t_min 0.875
_shelx_estimated_absorpt_t_max 0.923

loop_
_space_group_symop_operation_xyz
'x, y, z'
'-x, y+1/2, -z+1/2'
'-x, -y, -z'
'x, -y-1/2, z-1/2'

loop_
_atom_site_label
_atom_site_type_symbol
_atom_site_fract_x
_atom_site_fract_y
_atom_site_fract_z
_atom_site_U_iso_or_equiv
_atom_site_adp_type
_atom_site_occupancy
_atom_site_site_symmetry_order
_atom_site_calc_flag
_atom_site_refinement_flags_posn
_atom_site_refinement_flags_adp
Co1 Co 0.27637(2) 0.39334(2) 0.50218(2) 0.02869(8) Uani 1 1 d . .
P1 P 0.24682(4) 0.24833(3) 0.44287(2) 0.02626(11) Uani 1 1 d . .
F1 F 0.31335(16) 0.52619(12) 0.62849(9) 0.0759(5) Uani 1 1 d . .
F2 F 0.41802(11) 0.56973(10) 0.54711(8) 0.0592(4) Uani 1 1 d . .
F3 F 0.22457(14) 0.59941(11) 0.52463(13) 0.0885(6) Uani 1 1 d . .
O1 O 0.15103(11) 0.16646(10) 0.46253(7) 0.0319(3) Uani 1 1 d . .
O2 O 0.37756(10) 0.19226(9) 0.45061(7) 0.0303(3) Uani 1 1 d . .
O3 O 0.19779(10) 0.25010(9) 0.35227(7) 0.0312(3) Uani 1 1 d . .
O4 O 0.03542(13) 0.39239(13) 0.54669(10) 0.0561(4) Uani 1 1 d . .
O5 O 0.49553(15) 0.32013(12) 0.61310(9) 0.0570(4) Uani 1 1 d . .
O6 O 0.31216(16) 0.48991(13) 0.36096(9) 0.0578(4) Uani 1 1 d . .
C1 C 0.13453(16) 0.14007(14) 0.53597(10) 0.0312(4) Uani 1 1 d . .
C2 C 0.01118(17) 0.12774(14) 0.54274(12) 0.0354(4) Uani 1 1 d . .
C3 C -0.0049(2) 0.09555(16) 0.61426(13) 0.0468(5) Uani 1 1 d . .
H3A H -0.0871 0.0856 0.6218 0.056 Uiso 1 1 calc R U
C4 C 0.0952(2) 0.07768(18) 0.67449(13) 0.0490(5) Uani 1 1 d . .
H4A H 0.0811 0.0552 0.7224 0.059 Uiso 1 1 calc R U
C5 C 0.2149(2) 0.09219(16) 0.66551(12) 0.0455(5) Uani 1 1 d . .
H5A H 0.2836 0.0811 0.7073 0.055 Uiso 1 1 calc R U
C6 C 0.23534(18) 0.12306(15) 0.59507(11) 0.0373(4) Uani 1 1 d . .
H6A H 0.3178 0.1323 0.5879 0.045 Uiso 1 1 calc R U
C7 C -0.09669(17) 0.14737(17) 0.47736(13) 0.0478(5) Uani 1 1 d . .
H7A H -0.1749 0.1344 0.4937 0.072 Uiso 1 1 calc R U
H7B H -0.0947 0.2187 0.4608 0.072 Uiso 1 1 calc R U
H7C H -0.0913 0.1019 0.4346 0.072 Uiso 1 1 calc R U
C8 C 0.39667(15) 0.10395(13) 0.40943(10) 0.0295(4) Uani 1 1 d . .
C9 C 0.45561(17) 0.11641(15) 0.34870(12) 0.0375(4) Uani 1 1 d . .
C10 C 0.47382(19) 0.02705(17) 0.30948(13) 0.0457(5) Uani 1 1 d . .
H10A H 0.5126 0.0316 0.2670 0.055 Uiso 1 1 calc R U
C11 C 0.43734(19) -0.06669(18) 0.33053(13) 0.0485(5) Uani 1 1 d . .
H11A H 0.4502 -0.1257 0.3023 0.058 Uiso 1 1 calc R U
C12 C 0.38189(18) -0.07623(16) 0.39255(13) 0.0445(5) Uani 1 1 d . .
H12A H 0.3581 -0.1416 0.4077 0.053 Uiso 1 1 calc R U
C13 C 0.36151(17) 0.01026(15) 0.43224(12) 0.0377(4) Uani 1 1 d . .
H13A H 0.3235 0.0050 0.4750 0.045 Uiso 1 1 calc R U
C14 C 0.4946(2) 0.21879(19) 0.32560(15) 0.0588(6) Uani 1 1 d . .
H14A H 0.5343 0.2111 0.2818 0.088 Uiso 1 1 calc R U
H14B H 0.4212 0.2630 0.3112 0.088 Uiso 1 1 calc R U
H14C H 0.5540 0.2495 0.3686 0.088 Uiso 1 1 calc R U
C15 C 0.07183(15) 0.24301(13) 0.31278(10) 0.0301(4) Uani 1 1 d . .
C16 C 0.04458(17) 0.16987(14) 0.25609(10) 0.0337(4) Uani 1 1 d . .
C17 C -0.07830(19) 0.16513(16) 0.21536(12) 0.0427(5) Uani 1 1 d . .
H17A H -0.1008 0.1160 0.1756 0.051 Uiso 1 1 calc R U
C18 C -0.16870(18) 0.22993(18) 0.23105(13) 0.0466(5) Uani 1 1 d . .
H18A H -0.2524 0.2244 0.2028 0.056 Uiso 1 1 calc R U
C19 C -0.13776(18) 0.30233(18) 0.28745(12) 0.0467(5) Uani 1 1 d . .
H19A H -0.1999 0.3471 0.2981 0.056 Uiso 1 1 calc R U
C20 C -0.01648(18) 0.31003(16) 0.32858(11) 0.0404(4) Uani 1 1 d . .
H20A H 0.0061 0.3606 0.3672 0.048 Uiso 1 1 calc R U
C21 C 0.1427(2) 0.09856(17) 0.23966(14) 0.0497(5) Uani 1 1 d . .
H21A H 0.1054 0.0525 0.1977 0.075 Uiso 1 1 calc R U
H21B H 0.2095 0.1383 0.2250 0.075 Uiso 1 1 calc R U
H21C H 0.1773 0.0583 0.2856 0.075 Uiso 1 1 calc R U
C22 C 0.30837(17) 0.52727(16) 0.55212(13) 0.0421(5) Uani 1 1 d . .
C23 C 0.12828(17) 0.39166(14) 0.52889(12) 0.0374(4) Uani 1 1 d . .
C24 C 0.41075(17) 0.34724(15) 0.56970(11) 0.0365(4) Uani 1 1 d . .
C25 C 0.29743(17) 0.45236(15) 0.41519(12) 0.0382(4) Uani 1 1 d . .

loop_
_atom_site_aniso_label
_atom_site_aniso_U_11
_atom_site_aniso_U_22
_atom_site_aniso_U_33
_atom_site_aniso_U_23
_atom_site_aniso_U_13
_atom_site_aniso_U_12
Co1 0.02544(13) 0.02709(15) 0.03264(14) -0.00429(9) 0.00437(10) 0.00113(9)
P1 0.0249(2) 0.0264(2) 0.0269(2) -0.00136(17) 0.00435(17) -0.00023(16)
F1 0.1103(12) 0.0616(9) 0.0639(9) -0.0333(7) 0.0370(9) -0.0185(8)
F2 0.0462(7) 0.0461(7) 0.0870(10) -0.0235(7) 0.0183(7) -0.0168(6)
F3 0.0584(9) 0.0390(8) 0.1470(16) -0.0300(9) -0.0236(10) 0.0194(7)
O1 0.0306(6) 0.0350(7) 0.0291(6) 0.0006(5) 0.0046(5) -0.0056(5)
O2 0.0263(6) 0.0289(7) 0.0346(7) -0.0051(5) 0.0038(5) 0.0006(5)
O3 0.0298(6) 0.0374(7) 0.0259(6) -0.0016(5) 0.0044(5) -0.0025(5)
O4 0.0365(8) 0.0680(11) 0.0672(11) -0.0095(8) 0.0186(8) 0.0005(7)
O5 0.0535(9) 0.0467(9) 0.0571(10) -0.0007(8) -0.0181(8) 0.0057(7)
O6 0.0695(10) 0.0549(10) 0.0447(9) 0.0156(8) 0.0032(8) -0.0089(8)
C1 0.0354(9) 0.0270(9) 0.0332(9) -0.0002(7) 0.0116(8) -0.0007(7)
C2 0.0340(9) 0.0252(9) 0.0488(11) -0.0008(8) 0.0128(8) 0.0002(7)
C3 0.0480(11) 0.0419(12) 0.0589(14) 0.0011(10) 0.0300(11) -0.0015(9)
C4 0.0665(14) 0.0458(12) 0.0410(12) 0.0034(10) 0.0254(11) 0.0007(11)
C5 0.0557(12) 0.0453(13) 0.0346(11) 0.0020(9) 0.0077(9) 0.0016(10)
C6 0.0377(9) 0.0393(11) 0.0357(10) 0.0022(8) 0.0095(8) -0.0010(8)
C7 0.0306(9) 0.0428(12) 0.0696(15) 0.0044(11) 0.0103(10) -0.0023(9)
C8 0.0245(7) 0.0286(9) 0.0329(9) -0.0060(7) 0.0011(7) 0.0035(7)
C9 0.0323(9) 0.0391(11) 0.0418(11) -0.0025(8) 0.0092(8) 0.0041(8)
C10 0.0403(10) 0.0518(13) 0.0462(12) -0.0098(10) 0.0117(9) 0.0109(9)
C11 0.0416(10) 0.0428(12) 0.0564(13) -0.0184(11) 0.0008(10) 0.0107(9)
C12 0.0405(10) 0.0285(10) 0.0608(14) -0.0057(10) 0.0025(10) 0.0030(8)
C13 0.0361(9) 0.0326(10) 0.0432(11) 0.0001(8) 0.0060(8) 0.0015(8)
C14 0.0637(14) 0.0519(14) 0.0713(17) 0.0009(12) 0.0376(13) -0.0026(11)
C15 0.0302(8) 0.0322(10) 0.0268(9) 0.0053(7) 0.0037(7) 0.0018(7)
C16 0.0370(9) 0.0297(10) 0.0318(9) 0.0014(8) 0.0014(7) 0.0002(8)
C17 0.0420(10) 0.0387(11) 0.0413(11) -0.0027(9) -0.0040(9) -0.0018(9)
C18 0.0317(9) 0.0550(14) 0.0486(12) 0.0087(10) -0.0012(9) 0.0017(9)
C19 0.0387(10) 0.0552(14) 0.0451(12) 0.0037(10) 0.0066(9) 0.0142(9)
C20 0.0408(10) 0.0420(12) 0.0368(10) -0.0017(9) 0.0051(8) 0.0074(9)
C21 0.0477(12) 0.0488(14) 0.0472(13) -0.0149(10) -0.0015(10) 0.0092(10)
C22 0.0337(9) 0.0361(11) 0.0552(13) -0.0130(9) 0.0067(9) 0.0008(8)
C23 0.0328(9) 0.0359(11) 0.0423(11) -0.0094(8) 0.0054(8) 0.0004(8)
C24 0.0380(10) 0.0304(10) 0.0389(10) -0.0078(8) 0.0034(8) -0.0007(8)
C25 0.0348(9) 0.0310(10) 0.0445(11) 0.0007(9) -0.0004(8) -0.0020(8)

loop_
_atom_type_symbol
_atom_type_description
_atom_type_scat_dispersion_real
_atom_type_scat_dispersion_imag
_atom_type_scat_source
C C 0.0033 0.0016 'International Tables Vol C Tables 4.2.6.8 and 6.1.1.4'
H H 0.0000 0.0000 'International Tables Vol C Tables 4.2.6.8 and 6.1.1.4'
O O 0.0106 0.0060 'International Tables Vol C Tables 4.2.6.8 and 6.1.1.4'
F F 0.0171 0.0103 'International Tables Vol C Tables 4.2.6.8 and 6.1.1.4'
P P 0.1023 0.0942 'International Tables Vol C Tables 4.2.6.8 and 6.1.1.4'
Co Co 0.3494 0.9721 'International Tables Vol C Tables 4.2.6.8 and 6.1.1.4'

loop_
_geom_angle_atom_site_label_1
_geom_angle_atom_site_label_2
_geom_angle_atom_site_label_3
_geom_angle
C23 Co1 C25 122.11(9)
C23 Co1 C24 118.50(9)
C25 Co1 C24 119.01(8)
C23 Co1 C22 88.43(8)
C25 Co1 C22 88.07(9)
C24 Co1 C22 87.39(9)
C23 Co1 P1 94.13(6)
C25 Co1 P1 89.20(6)
C24 Co1 P1 92.79(6)
C22 Co1 P1 176.98(6)
O2 P1 O1 107.31(7)
O2 P1 O3 101.18(6)
O1 P1 O3 98.12(6)
O2 P1 Co1 108.99(5)
O1 P1 Co1 121.14(5)
O3 P1 Co1 117.88(5)
C1 O1 P1 126.60(11)
C8 O2 P1 124.50(10)
C15 O3 P1 125.81(10)
C6 C1 C2 123.37(17)
C6 C1 O1 120.83(15)
C2 C1 O1 115.72(16)
C1 C2 C3 115.73(19)
C1 C2 C7 122.09(17)
C3 C2 C7 122.18(17)
C4 C3 C2 121.88(18)
C5 C4 C3 120.37(19)
C4 C5 C6 119.7(2)
C1 C6 C5 118.96(18)
C13 C8 C9 123.07(16)
C13 C8 O2 119.52(16)
C9 C8 O2 117.37(16)
C8 C9 C10 115.81(18)
C8 C9 C14 122.18(17)
C10 C9 C14 122.01(18)
C11 C10 C9 121.90(19)
C10 C11 C12 120.54(19)
C13 C12 C11 119.2(2)
C8 C13 C12 119.44(18)
C20 C15 C16 122.78(17)
C20 C15 O3 120.70(16)
C16 C15 O3 116.45(15)
C15 C16 C17 116.57(17)
C15 C16 C21 121.67(17)
C17 C16 C21 121.76(18)
C18 C17 C16 121.7(2)
C19 C18 C17 120.00(19)
C18 C19 C20 119.93(19)
C19 C20 C15 118.97(19)
F3 C22 F2 103.80(18)
F3 C22 F1 104.58(18)
F2 C22 F1 103.35(17)
F3 C22 Co1 115.01(14)
F2 C22 Co1 114.33(12)
F1 C22 Co1 114.40(15)
O4 C23 Co1 178.54(19)
O5 C24 Co1 178.51(18)
O6 C25 Co1 179.10(19)

loop_
_geom_bond_atom_site_label_1
_geom_bond_atom_site_label_2
_geom_bond_distance
Co1 C23 1.7919(18)
Co1 C25 1.796(2)
Co1 C24 1.795(2)
Co1 C22 1.963(2)
Co1 P1 2.1631(5)
P1 O2 1.5911(12)
P1 O1 1.5931(12)
P1 O3 1.5923(13)
F1 C22 1.355(3)
F2 C22 1.347(2)
F3 C22 1.335(2)
O1 C1 1.407(2)
O2 C8 1.410(2)
O3 C15 1.412(2)
O4 C23 1.132(2)
O5 C24 1.131(2)
O6 C25 1.130(2)
C1 C6 1.372(3)
C1 C2 1.395(2)
C2 C3 1.394(3)
C2 C7 1.494(3)
C3 C4 1.381(3)
C4 C5 1.372(3)
C5 C6 1.387(3)
C8 C13 1.373(3)
C8 C9 1.390(3)
C9 C10 1.400(3)
C9 C14 1.492(3)
C10 C11 1.368(3)
C11 C12 1.382(3)
C12 C13 1.379(3)
C15 C20 1.381(2)
C15 C16 1.379(3)
C16 C17 1.388(3)
C16 C21 1.502(3)
C17 C18 1.380(3)
C18 C19 1.371(3)
C19 C20 1.378(3)

loop_
_geom_torsion_atom_site_label_1
_geom_torsion_atom_site_label_2
_geom_torsion_atom_site_label_3
_geom_torsion_atom_site_label_4
_geom_torsion
O2 P1 O1 C1 84.42(14)
O3 P1 O1 C1 -171.13(13)
Co1 P1 O1 C1 -41.49(15)
O1 P1 O2 C8 57.43(14)
O3 P1 O2 C8 -44.82(14)
Co1 P1 O2 C8 -169.72(12)
O2 P1 O3 C15 146.90(13)
O1 P1 O3 C15 37.36(14)
Co1 P1 O3 C15 -94.42(13)
P1 O1 C1 C6 -45.0(2)
P1 O1 C1 C2 138.08(14)
C6 C1 C2 C3 -0.6(3)
O1 C1 C2 C3 176.25(16)
C6 C1 C2 C7 179.70(18)
O1 C1 C2 C7 -3.5(3)
C1 C2 C3 C4 0.3(3)
C7 C2 C3 C4 -179.9(2)
C2 C3 C4 C5 0.6(3)
C3 C4 C5 C6 -1.3(3)
C2 C1 C6 C5 -0.1(3)
O1 C1 C6 C5 -176.77(17)
C4 C5 C6 C1 1.0(3)
P1 O2 C8 C13 -78.1(2)
P1 O2 C8 C9 104.45(17)
C13 C8 C9 C10 2.2(3)
O2 C8 C9 C10 179.56(16)
C13 C8 C9 C14 -179.1(2)
O2 C8 C9 C14 -1.7(3)
C8 C9 C10 C11 -0.9(3)
C14 C9 C10 C11 -179.6(2)
C9 C10 C11 C12 -0.7(3)
C10 C11 C12 C13 1.2(3)
C9 C8 C13 C12 -1.7(3)
O2 C8 C13 C12 -179.09(16)
C11 C12 C13 C8 0.0(3)
P1 O3 C15 C20 54.9(2)
P1 O3 C15 C16 -128.17(15)
C20 C15 C16 C17 -1.0(3)
O3 C15 C16 C17 -177.81(15)
C20 C15 C16 C21 179.45(19)
O3 C15 C16 C21 2.6(3)
C15 C16 C17 C18 -0.3(3)
C21 C16 C17 C18 179.3(2)
C16 C17 C18 C19 0.9(3)
C17 C18 C19 C20 -0.2(3)
C18 C19 C20 C15 -1.0(3)
C16 C15 C20 C19 1.6(3)
O3 C15 C20 C19 178.34(17)
